data_7118981
loop_
_publ_author_name
'Tek Long Chan'
'Zuowei Xie'

_publ_section_title
;
 The synthesis, structure and reactivity of an imine-stabilized
 carboranylphosphorus(I) compound
;
_journal_name_full Chem.Commun.
_journal_page_first 7280
_journal_volume 52
_journal_year 2016
_chemical_formula_sum 'C19 H36 B10 N P'
_chemical_formula_weight 417.56
_chemical_name_systematic
; 
 ? 
;
_space_group_IT_number 62
_symmetry_cell_setting orthorhombic
_symmetry_space_group_name_Hall '-P 2ac 2n'
_symmetry_space_group_name_H-M 'P n m a'
_atom_sites_solution_hydrogens geom
_atom_sites_solution_primary direct
_atom_sites_solution_secondary difmap
_audit_creation_method SHELXL-97
_audit_update_record
;
2016-03-09 deposited with the CCDC.
2016-05-10 downloaded from the CCDC.
;
_cell_angle_alpha 90.00
_cell_angle_beta 90.00
_cell_angle_gamma 90.00
_cell_formula_units_Z 4
_cell_length_a 17.159(3)
_cell_length_b 13.438(3)
_cell_length_c 11.014(2)
_cell_measurement_reflns_used 578
_cell_measurement_temperature 296(2)
_cell_measurement_theta_max 15
_cell_measurement_theta_min 15
_cell_volume 2539.6(9)
_computing_cell_refinement 'BRUKER D8VENTURE DIFFRACTOMETER'
_computing_data_collection 'BRUKER D8VENTURE DIFFRACTOMETER'
_computing_data_reduction 'BRUKER D8VENTURE DIFFRACTOMETER'
_computing_molecular_graphics 'SIEMENS SHELXTL'
_computing_publication_material 'SIEMENS SHELXTL'
_computing_structure_refinement 'SHELXL-97 (Sheldrick, 2008)'
_computing_structure_solution 'SHELXS-97 (Sheldrick, 2008)'
_diffrn_ambient_temperature 296(2)
_diffrn_measured_fraction_theta_full 0.998
_diffrn_measured_fraction_theta_max 0.998
_diffrn_measurement_device_type 'BRUKER D8VENTURE DIFFRACTOMETER'
_diffrn_measurement_method 'PHI & OMEGA SCAN'
_diffrn_radiation_monochromator graphite
_diffrn_radiation_source 'fine-focus sealed tube'
_diffrn_radiation_type MoK\a
_diffrn_radiation_wavelength 0.71073
_diffrn_reflns_av_R_equivalents 0.0942
_diffrn_reflns_av_sigmaI/netI 0.0671
_diffrn_reflns_limit_h_max 20
_diffrn_reflns_limit_h_min -16
_diffrn_reflns_limit_k_max 16
_diffrn_reflns_limit_k_min -13
_diffrn_reflns_limit_l_max 13
_diffrn_reflns_limit_l_min -11
_diffrn_reflns_number 13586
_diffrn_reflns_theta_full 25.25
_diffrn_reflns_theta_max 25.25
_diffrn_reflns_theta_min 2.20
_exptl_absorpt_coefficient_mu 0.116
_exptl_absorpt_correction_T_max 0.7456
_exptl_absorpt_correction_T_min 0.4563
_exptl_absorpt_correction_type multi-scan
_exptl_crystal_colour colourless
_exptl_crystal_density_diffrn 1.092
_exptl_crystal_density_method 'not measured'
_exptl_crystal_description block
_exptl_crystal_F_000 888
_exptl_crystal_size_max 0.50
_exptl_crystal_size_mid 0.40
_exptl_crystal_size_min 0.30
_refine_diff_density_max 0.300
_refine_diff_density_min -0.357
_refine_diff_density_rms 0.058
_refine_ls_extinction_method none
_refine_ls_goodness_of_fit_ref 1.021
_refine_ls_hydrogen_treatment riding
_refine_ls_matrix_type full
_refine_ls_number_parameters 157
_refine_ls_number_reflns 2405
_refine_ls_number_restraints 0
_refine_ls_restrained_S_all 1.021
_refine_ls_R_factor_all 0.1182
_refine_ls_R_factor_gt 0.0728
_refine_ls_shift/su_max 0.002
_refine_ls_shift/su_mean 0.000
_refine_ls_structure_factor_coef Fsqd
_refine_ls_weighting_details 'calc w=1/[\s^2^(Fo^2^)+(0.1114P)^2^+1.5213P] where P=(Fo^2^+2Fc^2^)/3'
_refine_ls_weighting_scheme calc
_refine_ls_wR_factor_gt 0.1884
_refine_ls_wR_factor_ref 0.2258
_reflns_number_gt 1489
_reflns_number_total 2405
_reflns_threshold_expression >2sigma(I)
_cod_data_source_file c6cc03368g2.cif
_cod_data_source_block 3
_cod_original_cell_volume 2539.7(9)
_cod_original_sg_symbol_H-M Pnma
_cod_database_code 7118981

loop_
_symmetry_equiv_pos_as_xyz
'x, y, z'
'-x+1/2, -y, z+1/2'
'-x, y+1/2, -z'
'x+1/2, -y+1/2, -z+1/2'
'-x, -y, -z'
'x-1/2, y, -z-1/2'
'x, -y-1/2, z'
'-x-1/2, y-1/2, z-1/2'

loop_
_atom_site_label
_atom_site_type_symbol
_atom_site_fract_x
_atom_site_fract_y
_atom_site_fract_z
_atom_site_U_iso_or_equiv
_atom_site_adp_type
_atom_site_occupancy
_atom_site_symmetry_multiplicity
_atom_site_calc_flag
_atom_site_refinement_flags
_atom_site_disorder_assembly
_atom_site_disorder_group
P1 P 0.31879(7) 0.2500 0.39541(12) 0.0675(5) Uani 1 2 d S . .
N1 N 0.39035(17) 0.2500 0.2863(3) 0.0405(8) Uani 1 2 d S . .
C1 C 0.4791(2) 0.2500 0.4464(4) 0.0425(10) Uani 1 2 d S . .
C2 C 0.3933(2) 0.2500 0.5117(4) 0.0530(12) Uani 1 2 d S . .
C11 C 0.4667(2) 0.2500 0.3110(4) 0.0423(10) Uani 1 2 d S . .
C12 C 0.5344(2) 0.2500 0.2209(4) 0.0504(11) Uani 1 2 d S . .
C13 C 0.5840(3) 0.1592(5) 0.2410(5) 0.174(3) Uani 1 1 d . . .
H13A H 0.6265 0.1594 0.1843 0.262 Uiso 1 1 calc R . .
H13B H 0.5530 0.1005 0.2290 0.262 Uiso 1 1 calc R . .
H13C H 0.6041 0.1598 0.3223 0.262 Uiso 1 1 calc R . .
C14 C 0.5129(3) 0.2500 0.0880(4) 0.113(3) Uani 1 2 d S . .
H14A H 0.5596 0.2500 0.0398 0.170 Uiso 1 2 calc SR . .
H14B H 0.4828 0.3083 0.0698 0.170 Uiso 0.50 1 calc PR . .
H14C H 0.4828 0.1917 0.0698 0.170 Uiso 0.50 1 calc PR . .
C15 C 0.3521(2) 0.2500 0.1667(4) 0.0444(10) Uani 1 2 d S . .
C16 C 0.33123(16) 0.1580(3) 0.1164(3) 0.0508(8) Uani 1 1 d . . .
C17 C 0.28753(18) 0.1613(3) 0.0102(3) 0.0647(10) Uani 1 1 d . . .
H17 H 0.2725 0.1020 -0.0266 0.078 Uiso 1 1 calc R . .
C18 C 0.2661(3) 0.2500 -0.0417(5) 0.0714(15) Uani 1 2 d S . .
H18 H 0.2367 0.2500 -0.1126 0.086 Uiso 1 2 calc SR . .
C19 C 0.35399(19) 0.0591(3) 0.1692(3) 0.0601(9) Uani 1 1 d . . .
H19A H 0.3943 0.0711 0.2305 0.072 Uiso 1 1 calc R . .
C20 C 0.3877(3) -0.0115(4) 0.0753(4) 0.0965(15) Uani 1 1 d . . .
H20A H 0.4321 0.0189 0.0373 0.145 Uiso 1 1 calc R . .
H20B H 0.3489 -0.0258 0.0149 0.145 Uiso 1 1 calc R . .
H20C H 0.4034 -0.0722 0.1143 0.145 Uiso 1 1 calc R . .
C21 C 0.2849(2) 0.0096(4) 0.2329(6) 0.1110(17) Uani 1 1 d . . .
H21A H 0.2641 0.0540 0.2930 0.166 Uiso 1 1 calc R . .
H21B H 0.3019 -0.0507 0.2715 0.166 Uiso 1 1 calc R . .
H21C H 0.2452 -0.0057 0.1743 0.166 Uiso 1 1 calc R . .
B3 B 0.4486(2) 0.1418(3) 0.5169(4) 0.0630(11) Uani 1 1 d . . .
H3 H 0.4350 0.0722 0.4687 0.076 Uiso 1 1 calc R . .
B4 B 0.5442(2) 0.1845(4) 0.5345(4) 0.0701(12) Uani 1 1 d . . .
H4 H 0.5937 0.1423 0.4974 0.084 Uiso 1 1 calc R . .
B5 B 0.3944(3) 0.1835(4) 0.6429(4) 0.0797(14) Uani 1 1 d . . .
H5 H 0.3446 0.1402 0.6771 0.096 Uiso 1 1 calc R . .
B6 B 0.4912(3) 0.1435(4) 0.6613(4) 0.0772(14) Uani 1 1 d . . .
H6 H 0.5060 0.0742 0.7091 0.093 Uiso 1 1 calc R . .
B7 B 0.5498(4) 0.2500 0.6727(5) 0.0688(17) Uani 1 2 d S . .
H7 H 0.6031 0.2500 0.7283 0.083 Uiso 1 2 calc SR . .
B8 B 0.4570(4) 0.2500 0.7400(6) 0.0759(19) Uani 1 2 d S . .
H8 H 0.4485 0.2500 0.8390 0.091 Uiso 1 2 calc SR . .

loop_
_atom_site_aniso_label
_atom_site_aniso_U_11
_atom_site_aniso_U_22
_atom_site_aniso_U_33
_atom_site_aniso_U_23
_atom_site_aniso_U_13
_atom_site_aniso_U_12
P1 0.0480(7) 0.1058(13) 0.0487(8) 0.000 0.0004(5) 0.000
N1 0.0442(18) 0.040(2) 0.0376(19) 0.000 -0.0039(14) 0.000
C1 0.045(2) 0.043(3) 0.040(2) 0.000 -0.0010(18) 0.000
C2 0.055(3) 0.066(3) 0.038(2) 0.000 0.0043(19) 0.000
C11 0.048(2) 0.042(3) 0.037(2) 0.000 -0.0017(17) 0.000
C12 0.042(2) 0.068(3) 0.041(2) 0.000 0.0010(17) 0.000
C13 0.199(6) 0.202(7) 0.122(4) 0.075(4) 0.097(4) 0.148(5)
C14 0.067(3) 0.230(9) 0.042(3) 0.000 0.011(3) 0.000
C15 0.043(2) 0.054(3) 0.037(2) 0.000 -0.0042(17) 0.000
C16 0.0466(16) 0.060(2) 0.0460(18) -0.0055(16) -0.0027(13) -0.0036(14)
C17 0.066(2) 0.076(3) 0.053(2) -0.0098(19) -0.0135(16) -0.0047(18)
C18 0.069(3) 0.101(5) 0.044(3) 0.000 -0.018(2) 0.000
C19 0.066(2) 0.050(2) 0.064(2) -0.0097(18) -0.0094(16) -0.0042(16)
C20 0.116(3) 0.083(3) 0.090(3) -0.033(3) -0.023(3) 0.028(3)
C21 0.110(4) 0.074(3) 0.148(5) 0.024(3) 0.016(3) -0.019(3)
B3 0.095(3) 0.041(2) 0.052(2) 0.0054(19) -0.012(2) -0.0060(19)
B4 0.071(3) 0.086(3) 0.053(2) -0.002(2) -0.0138(19) 0.027(2)
B5 0.082(3) 0.112(4) 0.045(2) 0.021(3) 0.002(2) -0.030(3)
B6 0.113(4) 0.068(3) 0.050(2) 0.011(2) -0.025(2) 0.001(2)
B7 0.075(4) 0.082(5) 0.049(3) 0.000 -0.020(3) 0.000
B8 0.088(4) 0.100(5) 0.039(3) 0.000 -0.006(3) 0.000

loop_
_atom_type_symbol
_atom_type_description
_atom_type_scat_dispersion_real
_atom_type_scat_dispersion_imag
_atom_type_scat_source
C C 0.0033 0.0016 'International Tables Vol C Tables 4.2.6.8 and 6.1.1.4'
H H 0.0000 0.0000 'International Tables Vol C Tables 4.2.6.8 and 6.1.1.4'
B B 0.0013 0.0007 'International Tables Vol C Tables 4.2.6.8 and 6.1.1.4'
N N 0.0061 0.0033 'International Tables Vol C Tables 4.2.6.8 and 6.1.1.4'
P P 0.1023 0.0942 'International Tables Vol C Tables 4.2.6.8 and 6.1.1.4'

loop_
_geom_angle_atom_site_label_1
_geom_angle_atom_site_label_2
_geom_angle_atom_site_label_3
_geom_angle
_geom_angle_site_symmetry_1
_geom_angle_site_symmetry_3
N1 P1 C2 89.42(17) . .
C11 N1 C15 128.2(3) . .
C11 N1 P1 123.9(3) . .
C15 N1 P1 107.9(2) . .
C11 C1 C2 108.0(3) . .
C11 C1 B4 130.5(3) . .
C2 C1 B4 109.6(3) . .
C11 C1 B4 130.5(3) . 7_565
C2 C1 B4 109.6(3) . 7_565
B4 C1 B4 61.5(4) . 7_565
C11 C1 B3 113.7(2) . 7_565
C2 C1 B3 62.03(19) . 7_565
B4 C1 B3 111.9(3) . 7_565
B4 C1 B3 60.9(2) 7_565 7_565
C11 C1 B3 113.7(2) . .
C2 C1 B3 62.03(19) . .
B4 C1 B3 60.9(2) . .
B4 C1 B3 111.9(3) 7_565 .
B3 C1 B3 114.5(4) 7_565 .
C1 C2 B5 111.4(3) . 7_565
C1 C2 B5 111.4(3) . .
B5 C2 B5 63.5(4) 7_565 .
C1 C2 B3 61.57(18) . 7_565
B5 C2 B3 61.7(2) 7_565 7_565
B5 C2 B3 114.0(3) . 7_565
C1 C2 B3 61.57(18) . .
B5 C2 B3 114.0(3) 7_565 .
B5 C2 B3 61.7(2) . .
B3 C2 B3 113.7(3) 7_565 .
C1 C2 P1 108.9(3) . .
B5 C2 P1 127.5(3) 7_565 .
B5 C2 P1 127.5(3) . .
B3 C2 P1 114.1(2) 7_565 .
B3 C2 P1 114.1(2) . .
N1 C11 C1 109.8(3) . .
N1 C11 C12 127.8(3) . .
C1 C11 C12 122.4(3) . .
C13 C12 C13 108.4(6) 7_565 .
C13 C12 C14 106.3(3) 7_565 .
C13 C12 C14 106.3(3) . .
C13 C12 C11 109.6(3) 7_565 .
C13 C12 C11 109.6(3) . .
C14 C12 C11 116.4(4) . .
C16 C15 C16 123.8(4) . 7_565
C16 C15 N1 117.89(19) . .
C16 C15 N1 117.89(19) 7_565 .
C17 C16 C15 116.3(3) . .
C17 C16 C19 119.6(3) . .
C15 C16 C19 124.1(3) . .
C18 C17 C16 121.5(4) . .
C17 C18 C17 120.6(4) . 7_565
C16 C19 C20 112.9(3) . .
C16 C19 C21 111.2(3) . .
C20 C19 C21 109.6(4) . .
C1 B3 C2 56.4(2) . .
C1 B3 B4 59.3(2) . .
C2 B3 B4 103.9(3) . .
C1 B3 B6 105.7(3) . .
C2 B3 B6 104.3(3) . .
B4 B3 B6 60.2(3) . .
C1 B3 B5 104.3(3) . .
C2 B3 B5 58.1(3) . .
B4 B3 B5 107.7(3) . .
B6 B3 B5 60.1(3) . .
C1 B4 B3 59.8(2) . .
C1 B4 B6 105.9(3) . .
B3 B4 B6 60.0(2) . .
C1 B4 B4 59.27(18) . 7_565
B3 B4 B4 109.2(2) . 7_565
B6 B4 B4 108.3(2) . 7_565
C1 B4 B7 105.5(3) . .
B3 B4 B7 108.2(3) . .
B6 B4 B7 59.8(3) . .
B4 B4 B7 60.03(18) 7_565 .
C2 B5 B6 105.6(3) . .
C2 B5 B8 104.8(3) . .
B6 B5 B8 60.5(3) . .
C2 B5 B3 60.2(2) . .
B6 B5 B3 59.7(3) . .
B8 B5 B3 108.5(3) . .
C2 B5 B5 58.3(2) . 7_565
B6 B5 B5 107.8(2) . 7_565
B8 B5 B5 59.5(2) . 7_565
B3 B5 B5 108.5(2) . 7_565
B3 B6 B7 108.4(3) . .
B3 B6 B4 59.8(2) . .
B7 B6 B4 60.3(3) . .
B3 B6 B5 60.3(2) . .
B7 B6 B5 107.5(3) . .
B4 B6 B5 107.5(3) . .
B3 B6 B8 108.4(3) . .
B7 B6 B8 59.8(3) . .
B4 B6 B8 107.9(3) . .
B5 B6 B8 59.8(3) . .
B6 B7 B6 109.4(5) 7_565 .
B6 B7 B8 60.7(3) 7_565 .
B6 B7 B8 60.7(3) . .
B6 B7 B4 59.9(2) 7_565 7_565
B6 B7 B4 108.3(3) . 7_565
B8 B7 B4 108.3(4) . 7_565
B6 B7 B4 108.3(3) 7_565 .
B6 B7 B4 59.9(2) . .
B8 B7 B4 108.3(4) . .
B4 B7 B4 59.9(4) 7_565 .
B7 B8 B5 107.3(4) . .
B7 B8 B5 107.3(4) . 7_565
B5 B8 B5 61.0(4) . 7_565
B7 B8 B6 59.6(3) . .
B5 B8 B6 59.7(3) . .
B5 B8 B6 108.4(4) 7_565 .
B7 B8 B6 59.6(3) . 7_565
B5 B8 B6 108.4(4) . 7_565
B5 B8 B6 59.7(3) 7_565 7_565
B6 B8 B6 107.6(5) . 7_565

loop_
_geom_bond_atom_site_label_1
_geom_bond_atom_site_label_2
_geom_bond_distance
_geom_bond_site_symmetry_2
P1 N1 1.718(3) .
P1 C2 1.811(4) .
N1 C11 1.337(5) .
N1 C15 1.472(5) .
C1 C11 1.506(6) .
C1 C2 1.637(5) .
C1 B4 1.721(5) .
C1 B4 1.722(5) 7_565
C1 B3 1.729(4) 7_565
C1 B3 1.729(4) .
C2 B5 1.699(6) 7_565
C2 B5 1.699(6) .
C2 B3 1.736(5) 7_565
C2 B3 1.736(5) .
C11 C12 1.528(5) .
C12 C13 1.504(5) 7_565
C12 C13 1.504(5) .
C12 C14 1.510(6) .
C15 C16 1.401(4) .
C15 C16 1.401(4) 7_565
C16 C17 1.391(4) .
C16 C19 1.503(5) .
C17 C18 1.372(4) .
C18 C17 1.372(4) 7_565
C19 C20 1.518(5) .
C19 C21 1.530(5) .
B3 B4 1.748(6) .
B3 B6 1.752(6) .
B3 B5 1.762(6) .
B4 B6 1.755(7) .
B4 B4 1.760(10) 7_565
B4 B7 1.761(7) .
B5 B6 1.759(7) .
B5 B8 1.760(7) .
B5 B5 1.788(11) 7_565
B6 B7 1.753(6) .
B6 B8 1.773(6) .
B7 B6 1.753(6) 7_565
B7 B8 1.757(9) .
B7 B4 1.761(7) 7_565
B8 B5 1.760(7) 7_565
B8 B6 1.773(6) 7_565
